data_2215574
loop_
_publ_author_name
'Hu, Sheng'
'Zhang, Shu-Hua'
'Zeng, Ming-Hua'

_publ_section_title
;
 Poly[bis(\m~2~-quinoline-3-carboxylato-\k^2^<i>N</i>:<i>O</i>)zinc(II)]
;
_journal_coeditor_code KP2135
_journal_issue 10
_journal_name_full 'Acta Crystallographica Section E'
_journal_page_first m2565
_journal_page_last m2565
_journal_paper_doi 10.1107/S1600536807044868
_journal_volume 63
_journal_year 2007
_chemical_formula_iupac '[Zn (C10 H6 N O2)2]'
_chemical_formula_moiety 'C20 H12 N2 O4 Zn'
_chemical_formula_sum 'C20 H12 N2 O4 Zn'
_chemical_formula_weight 409.69
_chemical_name_systematic
;
Poly[bis(\m~2~-quinoline-3-carboxylato-\k^2^<i>N</i>:<i>O</i>)zinc(II)]
;
_space_group_IT_number 15
_symmetry_cell_setting monoclinic
_symmetry_space_group_name_Hall '-C 2yc'
_symmetry_space_group_name_H-M 'C 1 2/c 1'
_atom_sites_solution_hydrogens geom
_atom_sites_solution_primary direct
_atom_sites_solution_secondary difmap
_audit_creation_method SHELXL-97
_cell_angle_alpha 90.00
_cell_angle_beta 114.2620(10)
_cell_angle_gamma 90.00
_cell_formula_units_Z 8
_cell_length_a 28.7995(17)
_cell_length_b 8.0475(5)
_cell_length_c 15.2845(9)
_cell_measurement_reflns_used 3505
_cell_measurement_temperature 293(2)
_cell_measurement_theta_max 27.0
_cell_measurement_theta_min 1.55
_cell_volume 3229.5(3)
_computing_cell_refinement 'SAINT (Bruker, 2001)'
_computing_data_collection 'SMART (Bruker, 2001)'
_computing_data_reduction 'SAINT (Bruker, 2001)'
_computing_molecular_graphics 'SHELXTL (Bruker, 1997)'
_computing_publication_material 'SHELXTL (Bruker, 1997)'
_computing_structure_refinement 'SHELXL97 (Sheldrick, 1997)'
_computing_structure_solution 'SHELXS97 (Sheldrick, 1997)'
_diffrn_ambient_temperature 293(2)
_diffrn_measured_fraction_theta_full 0.995
_diffrn_measured_fraction_theta_max 0.995
_diffrn_measurement_device_type 'Bruker SMART CCD area-detector'
_diffrn_measurement_method 'phi and omega scans'
_diffrn_radiation_monochromator graphite
_diffrn_radiation_source 'fine-focus sealed tube'
_diffrn_radiation_type MoK\a
_diffrn_radiation_wavelength 0.71073
_diffrn_reflns_av_R_equivalents 0.0296
_diffrn_reflns_av_sigmaI/netI 0.0266
_diffrn_reflns_limit_h_max 36
_diffrn_reflns_limit_h_min -35
_diffrn_reflns_limit_k_max 10
_diffrn_reflns_limit_k_min -10
_diffrn_reflns_limit_l_max 19
_diffrn_reflns_limit_l_min -19
_diffrn_reflns_number 12965
_diffrn_reflns_theta_full 27.00
_diffrn_reflns_theta_max 27.00
_diffrn_reflns_theta_min 1.55
_exptl_absorpt_coefficient_mu 1.552
_exptl_absorpt_correction_T_max 0.9405
_exptl_absorpt_correction_T_min 0.8005
_exptl_absorpt_correction_type multi-scan
_exptl_absorpt_process_details '(SADABS; Sheldrick, 1996)'
_exptl_crystal_colour yellow
_exptl_crystal_density_diffrn 1.685
_exptl_crystal_density_method 'not measured'
_exptl_crystal_description block
_exptl_crystal_F_000 1664
_exptl_crystal_size_max 0.15
_exptl_crystal_size_mid 0.10
_exptl_crystal_size_min 0.04
_refine_diff_density_max 1.474
_refine_diff_density_min -0.297
_refine_ls_extinction_method none
_refine_ls_goodness_of_fit_ref 1.068
_refine_ls_hydrogen_treatment constr
_refine_ls_matrix_type full
_refine_ls_number_parameters 244
_refine_ls_number_reflns 3505
_refine_ls_number_restraints 0
_refine_ls_restrained_S_all 1.068
_refine_ls_R_factor_all 0.0402
_refine_ls_R_factor_gt 0.0359
_refine_ls_shift/su_max 0.001
_refine_ls_shift/su_mean 0.000
_refine_ls_structure_factor_coef Fsqd
_refine_ls_weighting_details 'calc w=1/[\s^2^(Fo^2^)+(0.0609P)^2^+2.5142P] where P=(Fo^2^+2Fc^2^)/3'
_refine_ls_weighting_scheme calc
_refine_ls_wR_factor_gt 0.0932
_refine_ls_wR_factor_ref 0.0969
_reflns_number_gt 3139
_reflns_number_total 3505
_reflns_threshold_expression >2sigma(I)
_cod_data_source_file kp2135.cif
_cod_data_source_block I
_cod_original_sg_symbol_H-M C2/c
_cod_database_code 2215574
_cod_database_fobs_code 2215574

loop_
_symmetry_equiv_pos_as_xyz
'x, y, z'
'-x, y, -z+1/2'
'x+1/2, y+1/2, z'
'-x+1/2, y+1/2, -z+1/2'
'-x, -y, -z'
'x, -y, z-1/2'
'-x+1/2, -y+1/2, -z'
'x+1/2, -y+1/2, z-1/2'

loop_
_atom_site_type_symbol
_atom_site_label
_atom_site_fract_x
_atom_site_fract_y
_atom_site_fract_z
_atom_site_U_iso_or_equiv
_atom_site_adp_type
_atom_site_calc_flag
_atom_site_refinement_flags
_atom_site_occupancy
Zn Zn1 0.126630(9) 0.87864(3) 0.431899(16) 0.02379(11) Uani d . 1
N N2 0.08079(7) 0.8761(2) 0.50917(13) 0.0245(4) Uani d . 1
O O4 0.07901(6) 1.0274(2) 0.80930(11) 0.0339(4) Uani d . 1
O O3 0.14500(7) 1.0907(2) 0.77747(13) 0.0414(4) Uani d . 1
C C19 0.10001(8) 0.9447(3) 0.59501(15) 0.0271(4) Uani d . 1
H H19A 0.1312 0.9988 0.6141 0.033 Uiso calc R 1
C C17 0.03160(9) 0.8594(3) 0.63348(16) 0.0297(5) Uani d . 1
H H17A 0.0155 0.8544 0.6752 0.036 Uiso calc R 1
C C16 0.00951(8) 0.7822(3) 0.54283(15) 0.0276(4) Uani d . 1
C C18 0.07678(8) 0.9417(3) 0.65969(15) 0.0265(4) Uani d . 1
C C20 0.10280(9) 1.0280(3) 0.75489(15) 0.0300(5) Uani d . 1
C C12 0.01183(9) 0.7247(3) 0.38800(15) 0.0305(5) Uani d . 1
H H12A 0.0278 0.7340 0.3462 0.037 Uiso calc R 1
C C14 -0.05816(10) 0.6271(3) 0.4220(2) 0.0411(6) Uani d . 1
H H14A -0.0889 0.5703 0.4019 0.049 Uiso calc R 1
C C11 0.03451(8) 0.7944(2) 0.48051(14) 0.0242(4) Uani d . 1
C C13 -0.03377(10) 0.6432(3) 0.35961(18) 0.0374(5) Uani d . 1
H H13A -0.0488 0.5979 0.2983 0.045 Uiso calc R 1
C C15 -0.03718(9) 0.6940(3) 0.51180(18) 0.0362(5) Uani d . 1
H H15A -0.0535 0.6819 0.5528 0.043 Uiso calc R 1
N N1 0.17247(7) 0.0863(2) 0.49329(13) 0.0232(3) Uani d . 1
O O1 0.16472(6) 0.67676(19) 0.47914(12) 0.0349(4) Uani d . 1
O O2 0.10349(7) 0.5261(2) 0.36969(13) 0.0435(4) Uani d . 1
C C8 0.17215(8) 0.3862(2) 0.49059(16) 0.0242(4) Uani d . 1
C C9 0.15142(8) 0.2295(2) 0.45446(15) 0.0244(4) Uani d . 1
H H9A 0.1210 0.2263 0.3998 0.029 Uiso calc R 1
C C10 0.14361(9) 0.5398(3) 0.44045(16) 0.0274(4) Uani d . 1
C C6 0.24106(8) 0.2430(3) 0.61467(15) 0.0256(4) Uani d . 1
C C7 0.21666(8) 0.3917(2) 0.57096(16) 0.0270(5) Uani d . 1
H H7A 0.2309 0.4937 0.5969 0.032 Uiso calc R 1
C C2 0.24291(9) -0.0598(3) 0.61506(17) 0.0326(5) Uani d . 1
H H2A 0.2283 -0.1611 0.5886 0.039 Uiso calc R 1
C C1 0.21828(8) 0.0899(2) 0.57371(15) 0.0233(4) Uani d . 1
C C3 0.28822(9) -0.0562(3) 0.69407(18) 0.0394(6) Uani d . 1
H H3A 0.3045 -0.1554 0.7204 0.047 Uiso calc R 1
C C4 0.31046(10) 0.0950(3) 0.7359(2) 0.0415(6) Uani d . 1
H H4A 0.3410 0.0951 0.7903 0.050 Uiso calc R 1
C C5 0.28758(8) 0.2421(3) 0.69749(17) 0.0345(5) Uani d . 1
H H5A 0.3026 0.3420 0.7257 0.041 Uiso calc R 1

loop_
_atom_site_aniso_label
_atom_site_aniso_U_11
_atom_site_aniso_U_22
_atom_site_aniso_U_33
_atom_site_aniso_U_12
_atom_site_aniso_U_13
_atom_site_aniso_U_23
Zn1 0.02945(17) 0.01509(15) 0.02426(16) 0.00046(8) 0.00844(11) 0.00107(8)
N2 0.0269(9) 0.0225(9) 0.0220(9) -0.0012(6) 0.0080(7) 0.0001(6)
O4 0.0402(9) 0.0345(9) 0.0235(7) 0.0045(7) 0.0095(7) -0.0047(6)
O3 0.0431(10) 0.0376(9) 0.0365(9) -0.0101(8) 0.0094(8) -0.0105(7)
C19 0.0285(11) 0.0237(11) 0.0262(10) -0.0040(8) 0.0084(9) -0.0016(8)
C17 0.0337(12) 0.0296(11) 0.0277(11) 0.0002(9) 0.0147(9) -0.0003(8)
C16 0.0282(11) 0.0231(10) 0.0285(10) -0.0003(8) 0.0087(9) -0.0007(8)
C18 0.0318(11) 0.0222(10) 0.0223(10) 0.0010(8) 0.0079(8) -0.0006(8)
C20 0.0392(12) 0.0195(10) 0.0237(10) 0.0059(9) 0.0052(9) -0.0010(8)
C12 0.0350(12) 0.0253(11) 0.0264(11) 0.0001(9) 0.0078(9) -0.0014(8)
C14 0.0285(12) 0.0366(14) 0.0487(15) -0.0099(10) 0.0061(11) -0.0057(10)
C11 0.0268(10) 0.0165(9) 0.0252(10) 0.0012(7) 0.0066(8) 0.0004(7)
C13 0.0383(13) 0.0297(12) 0.0308(12) -0.0034(10) 0.0008(10) -0.0054(9)
C15 0.0296(12) 0.0355(13) 0.0436(13) -0.0054(9) 0.0150(10) -0.0026(10)
N1 0.0254(9) 0.0157(8) 0.0264(9) -0.0003(6) 0.0085(7) 0.0011(6)
O1 0.0412(9) 0.0132(7) 0.0431(9) 0.0018(6) 0.0102(8) 0.0008(6)
O2 0.0402(10) 0.0279(9) 0.0456(10) 0.0076(7) 0.0006(8) 0.0077(7)
C8 0.0283(11) 0.0140(9) 0.0306(11) 0.0028(7) 0.0124(9) 0.0025(7)
C9 0.0242(10) 0.0187(10) 0.0273(10) -0.0007(8) 0.0074(8) 0.0003(8)
C10 0.0321(11) 0.0174(10) 0.0327(11) 0.0050(8) 0.0134(9) 0.0039(8)
C6 0.0255(10) 0.0204(10) 0.0291(11) -0.0001(8) 0.0094(9) 0.0004(8)
C7 0.0304(11) 0.0170(10) 0.0313(11) -0.0025(8) 0.0102(9) -0.0021(7)
C2 0.0342(12) 0.0216(11) 0.0381(12) 0.0029(9) 0.0109(10) 0.0038(9)
C1 0.0234(10) 0.0201(9) 0.0256(10) 0.0020(7) 0.0093(8) 0.0027(7)
C3 0.0368(13) 0.0324(13) 0.0423(13) 0.0124(10) 0.0093(11) 0.0135(10)
C4 0.0288(12) 0.0443(14) 0.0386(14) 0.0045(10) 0.0010(11) 0.0052(11)
C5 0.0299(11) 0.0299(12) 0.0355(12) -0.0029(9) 0.0052(10) -0.0024(9)

loop_
_atom_type_symbol
_atom_type_description
_atom_type_scat_dispersion_real
_atom_type_scat_dispersion_imag
_atom_type_scat_source
C C 0.0033 0.0016 'International Tables Vol C Tables 4.2.6.8 and 6.1.1.4'
H H 0.0000 0.0000 'International Tables Vol C Tables 4.2.6.8 and 6.1.1.4'
N N 0.0061 0.0033 'International Tables Vol C Tables 4.2.6.8 and 6.1.1.4'
O O 0.0106 0.0060 'International Tables Vol C Tables 4.2.6.8 and 6.1.1.4'
Zn Zn 0.2839 1.4301 'International Tables Vol C Tables 4.2.6.8 and 6.1.1.4'

loop_
_geom_angle_atom_site_label_1
_geom_angle_atom_site_label_2
_geom_angle_atom_site_label_3
_geom_angle_site_symmetry_1
_geom_angle_site_symmetry_3
_geom_angle
_geom_angle_publ_flag
O1 Zn1 O4 . 6_575 138.54(7) y
O1 Zn1 N1 . 1_565 110.34(7) y
O4 Zn1 N1 6_575 1_565 100.64(7) y
O1 Zn1 N2 . . 100.00(7) y
O4 Zn1 N2 6_575 . 100.73(7) y
N1 Zn1 N2 1_565 . 100.45(7) y
C19 N2 C11 . . 118.00(18) ?
C19 N2 Zn1 . . 116.85(14) ?
C11 N2 Zn1 . . 124.84(14) ?
C20 O4 Zn1 . 6_576 105.61(14) ?
N2 C19 C18 . . 124.6(2) ?
N2 C19 H19A . . 117.7 ?
C18 C19 H19A . . 117.7 ?
C18 C17 C16 . . 119.6(2) ?
C18 C17 H17A . . 120.2 ?
C16 C17 H17A . . 120.2 ?
C17 C16 C11 . . 118.84(19) ?
C17 C16 C15 . . 122.2(2) ?
C11 C16 C15 . . 119.0(2) ?
C17 C18 C19 . . 118.3(2) ?
C17 C18 C20 . . 122.9(2) ?
C19 C18 C20 . . 118.8(2) ?
O3 C20 O4 . . 123.6(2) ?
O3 C20 C18 . . 120.3(2) ?
O4 C20 C18 . . 116.2(2) ?
C13 C12 C11 . . 119.9(2) ?
C13 C12 H12A . . 120.1 ?
C11 C12 H12A . . 120.1 ?
C15 C14 C13 . . 120.6(2) ?
C15 C14 H14A . . 119.7 ?
C13 C14 H14A . . 119.7 ?
N2 C11 C12 . . 119.71(19) ?
N2 C11 C16 . . 120.66(18) ?
C12 C11 C16 . . 119.63(19) ?
C12 C13 C14 . . 120.7(2) ?
C12 C13 H13A . . 119.6 ?
C14 C13 H13A . . 119.6 ?
C14 C15 C16 . . 120.1(2) ?
C14 C15 H15A . . 119.9 ?
C16 C15 H15A . . 119.9 ?
C9 N1 C1 . . 118.26(18) ?
C9 N1 Zn1 . 1_545 113.89(14) ?
C1 N1 Zn1 . 1_545 127.47(14) ?
C10 O1 Zn1 . . 117.62(14) ?
C7 C8 C9 . . 118.22(18) ?
C7 C8 C10 . . 123.04(18) ?
C9 C8 C10 . . 118.7(2) ?
N1 C9 C8 . . 124.18(19) ?
N1 C9 H9A . . 117.9 ?
C8 C9 H9A . . 117.9 ?
O2 C10 O1 . . 125.8(2) ?
O2 C10 C8 . . 119.73(19) ?
O1 C10 C8 . . 114.51(19) ?
C7 C6 C1 . . 118.64(18) ?
C7 C6 C5 . . 122.1(2) ?
C1 C6 C5 . . 119.22(19) ?
C8 C7 C6 . . 120.00(18) ?
C8 C7 H7A . . 120.0 ?
C6 C7 H7A . . 120.0 ?
C3 C2 C1 . . 120.0(2) ?
C3 C2 H2A . . 120.0 ?
C1 C2 H2A . . 120.0 ?
N1 C1 C2 . . 120.02(19) ?
N1 C1 C6 . . 120.68(18) ?
C2 C1 C6 . . 119.30(19) ?
C2 C3 C4 . . 120.9(2) ?
C2 C3 H3A . . 119.5 ?
C4 C3 H3A . . 119.5 ?
C5 C4 C3 . . 120.5(2) ?
C5 C4 H4A . . 119.8 ?
C3 C4 H4A . . 119.8 ?
C4 C5 C6 . . 120.1(2) ?
C4 C5 H5A . . 120.0 ?
C6 C5 H5A . . 120.0 ?

loop_
_geom_bond_atom_site_label_1
_geom_bond_atom_site_label_2
_geom_bond_site_symmetry_2
_geom_bond_distance
_geom_bond_publ_flag
Zn1 O1 . 1.927(2) y
Zn1 O4 6_575 1.963(2) y
Zn1 N1 1_565 2.097(2) y
Zn1 N2 . 2.102(2) y
N2 C19 . 1.317(3) ?
N2 C11 . 1.386(3) ?
O4 C20 . 1.277(3) ?
O4 Zn1 6_576 1.9626(15) ?
O3 C20 . 1.227(3) ?
C19 C18 . 1.403(3) ?
C19 H19A . 0.9300 ?
C17 C18 . 1.365(3) ?
C17 C16 . 1.410(3) ?
C17 H17A . 0.9300 ?
C16 C11 . 1.414(3) ?
C16 C15 . 1.419(3) ?
C18 C20 . 1.505(3) ?
C12 C13 . 1.370(3) ?
C12 C11 . 1.408(3) ?
C12 H12A . 0.9300 ?
C14 C15 . 1.362(4) ?
C14 C13 . 1.404(4) ?
C14 H14A . 0.9300 ?
C13 H13A . 0.9300 ?
C15 H15A . 0.9300 ?
N1 C9 . 1.323(3) ?
N1 C1 . 1.385(3) ?
N1 Zn1 1_545 2.0974(17) ?
O1 C10 . 1.280(3) ?
O2 C10 . 1.221(3) ?
C8 C7 . 1.364(3) ?
C8 C9 . 1.407(3) ?
C8 C10 . 1.508(3) ?
C9 H9A . 0.9300 ?
C6 C7 . 1.410(3) ?
C6 C1 . 1.415(3) ?
C6 C5 . 1.415(3) ?
C7 H7A . 0.9300 ?
C2 C3 . 1.366(3) ?
C2 C1 . 1.409(3) ?
C2 H2A . 0.9300 ?
C3 C4 . 1.401(4) ?
C3 H3A . 0.9300 ?
C4 C5 . 1.365(3) ?
C4 H4A . 0.9300 ?
C5 H5A . 0.9300 ?
